data_4341745
loop_
_publ_author_name
'Buitrago, Elina'
'Vuillamy, Alexandra'
'Boumendjel, Ahc\`ene'
'Yi, Wei'
'Gellon, Gis\`ele'
'Hardr\'e, Renaud'
'Philouze, Christian'
'Serratrice, Guy'
'Jamet, H\'el\`ene'
'R\'eglier, Marius'
'Belle, Catherine'

_publ_section_title
;
 Exploring the Interaction of N/S Compounds with a Dicopper Center:
 Tyrosinase Inhibition and Model Studies
;
_journal_name_full 'Inorganic Chemistry'
_journal_page_first 141121084717003
_journal_paper_doi 10.1021/ic501829s
_journal_year 2014
_chemical_formula_moiety 'C41 H41 Cu2 N9 O S, 2(Cl O4), 2(C3 H6 O)'
_chemical_formula_sum 'C47 H53 Cl2 Cu2 N9 O11 S'
_chemical_formula_weight 1150.02
_chemical_name_systematic
;
 ? 
;
_space_group_crystal_system triclinic
_space_group_IT_number 2
_space_group_name_Hall '-P 1'
_space_group_name_H-M_alt 'P -1'
_symmetry_space_group_name_Hall '-P 1'
_symmetry_space_group_name_H-M 'P -1'
_atom_sites_solution_hydrogens geom
_atom_sites_solution_primary direct
_atom_sites_solution_secondary difmap
_audit_creation_date 2013-12-16
_audit_creation_method
;
  Olex2 1.1
  (compiled Sep 28 2011 20:36:17, GUI svn.r3906)
;
_cell_angle_alpha 87.41(3)
_cell_angle_beta 75.25(3)
_cell_angle_gamma 85.64(3)
_cell_formula_units_Z 2
_cell_length_a 11.368(2)
_cell_length_b 12.587(3)
_cell_length_c 18.617(4)
_cell_measurement_temperature 200
_cell_volume 2567.7(10)
_computing_cell_refinement 'Bruker Enraf Nonius kappa CCD'
_computing_data_collection Collect
_computing_data_reduction EvalCCD
_computing_molecular_graphics
;
O. V. Dolomanov, L. J. Bourhis, R. J. Gildea, J. A. K. Howard and H. Puschmann,
OLEX2: a complete structure solution, refinement and analysis program.
J. Appl. Cryst. (2009). 42, 339-341.
;
_computing_publication_material
;
O. V. Dolomanov, L. J. Bourhis, R. J. Gildea, J. A. K. Howard and H. Puschmann,
OLEX2: a complete structure solution, refinement and analysis program.
J. Appl. Cryst. (2009). 42, 339-341.
;
_computing_structure_refinement
;
SHELXL, G.M. Sheldrick, Acta Cryst.
(2008). A64, 112-122
;
_computing_structure_solution 'SHELXS-97 (Sheldrick, 1990)'
_diffrn_ambient_temperature 200
_diffrn_detector 'CCD area detector'
_diffrn_detector_type KappaCCD
_diffrn_measured_fraction_theta_full 0.996
_diffrn_measured_fraction_theta_max 0.996
_diffrn_measurement_device_type 'Bruker-AXS-enraf-nonius KappaCCD'
_diffrn_measurement_method 'Phi and omega scans'
_diffrn_radiation_detector CCD
_diffrn_radiation_monochromator graphite
_diffrn_radiation_probe x-ray
_diffrn_radiation_type MoK\a
_diffrn_radiation_wavelength 0.71073
_diffrn_reflns_av_R_equivalents 0.0319
_diffrn_reflns_av_unetI/netI 0.0334
_diffrn_reflns_limit_h_max 15
_diffrn_reflns_limit_h_min -15
_diffrn_reflns_limit_k_max 17
_diffrn_reflns_limit_k_min -17
_diffrn_reflns_limit_l_max 26
_diffrn_reflns_limit_l_min -26
_diffrn_reflns_number 57958
_diffrn_reflns_theta_full 30.00
_diffrn_reflns_theta_max 30.00
_diffrn_reflns_theta_min 2.38
_diffrn_source 'Enraf Nonius FR590'
_diffrn_source_target Mo
_diffrn_source_type 'fine-focus sealed tube'
_exptl_absorpt_coefficient_mu 1.040
_exptl_absorpt_correction_T_max 1
_exptl_absorpt_correction_T_min 0.814775
_exptl_absorpt_correction_type multi-scan
_exptl_absorpt_process_details
;
SADABS-2004/1 (Bruker,2004) was used for absorption correction.
R(int) was 0.0529 before and 0.0279 after correction.
The Ratio of minimum to maximum transmission is 0.8148.
The \l/2 correction factor is 0.0015.
;
_exptl_crystal_colour brown
_exptl_crystal_colour_primary brown
_exptl_crystal_density_diffrn 1.487
_exptl_crystal_density_method 'not measured'
_exptl_crystal_description prism
_exptl_crystal_F_000 1188
_exptl_crystal_size_max 0.56
_exptl_crystal_size_mid 0.51
_exptl_crystal_size_min 0.24
_refine_diff_density_max 0.638
_refine_diff_density_min -0.756
_refine_diff_density_rms 0.081
_refine_ls_extinction_method none
_refine_ls_goodness_of_fit_ref 1.108
_refine_ls_hydrogen_treatment constr
_refine_ls_matrix_type full
_refine_ls_number_parameters 719
_refine_ls_number_reflns 14901
_refine_ls_number_restraints 130
_refine_ls_restrained_S_all 1.122
_refine_ls_R_factor_all 0.0733
_refine_ls_R_factor_gt 0.0422
_refine_ls_shift/su_max 0.002
_refine_ls_shift/su_mean 0.000
_refine_ls_structure_factor_coef Fsqd
_refine_ls_weighting_details 'calc w=1/[\s^2^(Fo^2^)+(0.0435P)^2^+2.3173P] where P=(Fo^2^+2Fc^2^)/3'
_refine_ls_weighting_scheme calc
_refine_ls_wR_factor_gt 0.0956
_refine_ls_wR_factor_ref 0.1133
_reflns_number_gt 10940
_reflns_number_total 14901
_reflns_threshold_expression >2sigma(I)
_cod_data_source_file ic501829s_si_001.cif
_cod_data_source_block sad
_cod_original_cell_volume 2567.6(9)
_cod_database_code 4341745

loop_
_space_group_symop_id
_space_group_symop_operation_xyz
1 'x, y, z'
2 '-x, -y, -z'

loop_
_atom_site_label
_atom_site_type_symbol
_atom_site_fract_x
_atom_site_fract_y
_atom_site_fract_z
_atom_site_U_iso_or_equiv
_atom_site_adp_type
_atom_site_occupancy
_atom_site_symmetry_multiplicity
_atom_site_calc_flag
_atom_site_refinement_flags
_atom_site_disorder_assembly
_atom_site_disorder_group
Cu2 Cu 0.79830(2) 0.45817(2) 0.854379(14) 0.02264(7) Uani 1 1 d . . .
Cu1 Cu 0.66765(2) 0.64137(2) 0.755394(14) 0.02139(7) Uani 1 1 d . . .
S1 S 0.62535(5) 0.56994(5) 0.91115(3) 0.02627(11) Uani 1 1 d . . .
Cl1 Cl 0.96233(7) 0.96458(5) 0.33379(4) 0.04567(16) Uani 1 1 d . . .
N9 N 0.49775(17) 0.45055(15) 0.76075(11) 0.0262(4) Uani 1 1 d . . .
O1 O 0.81558(13) 0.55716(12) 0.76911(8) 0.0240(3) Uani 1 1 d . . .
N1 N 0.93622(18) 0.35620(14) 0.79278(10) 0.0253(4) Uani 1 1 d . . .
N8 N 0.56274(17) 0.51680(15) 0.79185(10) 0.0239(4) Uani 1 1 d . . .
N6 N 0.75709(18) 0.64670(16) 0.63221(10) 0.0267(4) Uani 1 1 d . . .
N2 N 0.75328(16) 0.78249(14) 0.74713(10) 0.0224(3) Uani 1 1 d . . .
C6 C 1.0162(2) 0.50100(17) 0.70217(11) 0.0236(4) Uani 1 1 d . . .
N5 N 0.51895(17) 0.74728(16) 0.77233(11) 0.0281(4) Uani 1 1 d . . .
C9 C 0.9781(2) 0.38921(18) 0.71248(12) 0.0269(4) Uani 1 1 d . . .
H9A H 1.0462 0.3413 0.6884 0.032 Uiso 1 1 calc R . .
H9B H 0.9125 0.3828 0.6886 0.032 Uiso 1 1 calc R . .
C2 C 0.9612(2) 0.68793(17) 0.72668(12) 0.0235(4) Uani 1 1 d . . .
C34 C 0.54145(19) 0.50046(18) 0.86490(12) 0.0245(4) Uani 1 1 d . . .
C5 C 1.1324(2) 0.52741(19) 0.66285(12) 0.0272(4) Uani 1 1 d . . .
H5 H 1.1905 0.4734 0.6431 0.033 Uiso 1 1 calc R . .
N3 N 0.94511(18) 0.51056(16) 0.89472(10) 0.0276(4) Uani 1 1 d . . .
C1 C 0.92982(19) 0.58227(17) 0.73252(11) 0.0215(4) Uani 1 1 d . . .
N7 N 0.4615(2) 0.43390(18) 0.90238(11) 0.0350(5) Uani 1 1 d . . .
H7A H 0.4207 0.3990 0.8794 0.042 Uiso 1 1 calc R . .
H7B H 0.4504 0.4256 0.9497 0.042 Uiso 1 1 calc R . .
C4 C 1.1632(2) 0.6325(2) 0.65249(13) 0.0296(5) Uani 1 1 d . . .
C11 C 0.8085(2) 0.73962(18) 0.61335(12) 0.0263(4) Uani 1 1 d . . .
N4 N 0.74793(19) 0.32212(16) 0.90887(11) 0.0313(4) Uani 1 1 d . . .
C16 C 0.6670(2) 0.85500(18) 0.79914(13) 0.0283(5) Uani 1 1 d . . .
H16A H 0.6891 0.9280 0.7881 0.034 Uiso 1 1 calc R . .
H16B H 0.6706 0.8368 0.8498 0.034 Uiso 1 1 calc R . .
C35 C 0.5117(2) 0.45762(18) 0.69103(13) 0.0270(4) Uani 1 1 d . . .
H35 H 0.5611 0.5082 0.6632 0.032 Uiso 1 1 calc R . .
C3 C 1.0771(2) 0.71201(19) 0.68575(13) 0.0278(5) Uani 1 1 d . . .
H3 H 1.0975 0.7826 0.6805 0.033 Uiso 1 1 calc R . .
C10 C 0.7705(2) 0.82553(18) 0.66967(12) 0.0279(5) Uani 1 1 d . . .
H10A H 0.8321 0.8772 0.6600 0.033 Uiso 1 1 calc R . .
H10B H 0.6948 0.8621 0.6644 0.033 Uiso 1 1 calc R . .
C8 C 0.8713(2) 0.77016(18) 0.76949(13) 0.0262(4) Uani 1 1 d . . .
H8A H 0.8546 0.7508 0.8220 0.031 Uiso 1 1 calc R . .
H8B H 0.9078 0.8383 0.7625 0.031 Uiso 1 1 calc R . .
C36 C 0.4507(2) 0.38689(19) 0.65387(13) 0.0290(5) Uani 1 1 d . . .
C29 C 1.0496(2) 0.4567(2) 0.86218(12) 0.0287(5) Uani 1 1 d . . .
C41 C 0.3744(2) 0.3112(2) 0.69368(15) 0.0339(5) Uani 1 1 d . . .
H41 H 0.3611 0.3049 0.7450 0.041 Uiso 1 1 calc R . .
C17 C 0.5401(2) 0.84460(18) 0.79119(13) 0.0285(5) Uani 1 1 d . . .
C15 C 0.7907(2) 0.5669(2) 0.58407(13) 0.0316(5) Uani 1 1 d . . .
H15 H 0.7586 0.5010 0.5975 0.038 Uiso 1 1 calc R . .
C28 C 1.0385(2) 0.3525(2) 0.82938(14) 0.0325(5) Uani 1 1 d . . .
H28A H 1.1141 0.3330 0.7932 0.039 Uiso 1 1 calc R . .
H28B H 1.0261 0.2976 0.8684 0.039 Uiso 1 1 calc R . .
C14 C 0.8713(3) 0.5794(2) 0.51534(14) 0.0401(6) Uani 1 1 d . . .
H14 H 0.8913 0.5232 0.4827 0.048 Uiso 1 1 calc R . .
C37 C 0.4717(2) 0.3937(2) 0.57688(14) 0.0375(6) Uani 1 1 d . . .
H37 H 0.5242 0.4425 0.5497 0.045 Uiso 1 1 calc R . .
C18 C 0.4502(2) 0.9271(2) 0.80404(16) 0.0393(6) Uani 1 1 d . . .
H18 H 0.4668 0.9940 0.8167 0.047 Uiso 1 1 calc R . .
C27 C 0.6670(3) 0.3117(2) 0.97513(15) 0.0410(6) Uani 1 1 d . . .
H27 H 0.6351 0.3728 1.0016 0.049 Uiso 1 1 calc R . .
C33 C 0.9489(3) 0.5998(2) 0.93050(14) 0.0349(5) Uani 1 1 d . . .
H33 H 0.8761 0.6371 0.9533 0.042 Uiso 1 1 calc R . .
C12 C 0.8902(3) 0.7577(2) 0.54571(14) 0.0389(6) Uani 1 1 d . . .
H12 H 0.9236 0.8234 0.5340 0.047 Uiso 1 1 calc R . .
C23 C 0.7951(3) 0.2345(2) 0.87127(15) 0.0377(6) Uani 1 1 d . . .
C7 C 1.2868(2) 0.6602(2) 0.60561(17) 0.0440(7) Uani 1 1 d . . .
H7C H 1.2911 0.6499 0.5542 0.066 Uiso 1 1 calc R . .
H7D H 1.3490 0.6149 0.6202 0.066 Uiso 1 1 calc R . .
H7E H 1.2989 0.7333 0.6126 0.066 Uiso 1 1 calc R . .
O4 O 1.0845(3) 0.9687(2) 0.28748(18) 0.0839(10) Uani 1 1 d . . .
C21 C 0.4067(2) 0.7294(2) 0.76710(16) 0.0385(6) Uani 1 1 d . . .
H21 H 0.3915 0.6618 0.7550 0.046 Uiso 1 1 calc R . .
C22 C 0.8852(3) 0.25077(19) 0.79786(15) 0.0388(6) Uani 1 1 d . . .
H22A H 0.9508 0.1953 0.7919 0.047 Uiso 1 1 calc R . .
H22B H 0.8454 0.2452 0.7580 0.047 Uiso 1 1 calc R . .
O10 O 0.2375(3) 0.6965(2) 0.3706(2) 0.0828(9) Uani 1 1 d . . .
C30 C 1.1620(2) 0.4928(3) 0.86291(16) 0.0440(7) Uani 1 1 d . . .
H30 H 1.2340 0.4555 0.8389 0.053 Uiso 1 1 calc R . .
C32 C 1.0576(3) 0.6379(3) 0.93454(17) 0.0480(7) Uani 1 1 d . . .
H32 H 1.0582 0.6991 0.9606 0.058 Uiso 1 1 calc R . .
C19 C 0.3351(3) 0.9079(3) 0.79771(19) 0.0497(7) Uani 1 1 d . . .
H19 H 0.2732 0.9621 0.8060 0.060 Uiso 1 1 calc R . .
C25 C 0.6757(4) 0.1247(3) 0.9653(2) 0.0756(12) Uani 1 1 d . . .
H25 H 0.6498 0.0582 0.9840 0.091 Uiso 1 1 calc R . .
C13 C 0.9214(3) 0.6754(3) 0.49573(15) 0.0466(7) Uani 1 1 d . . .
H13 H 0.9755 0.6853 0.4496 0.056 Uiso 1 1 calc R . .
C40 C 0.3184(3) 0.2457(2) 0.65681(18) 0.0438(7) Uani 1 1 d . . .
H40 H 0.2677 0.1952 0.6835 0.053 Uiso 1 1 calc R . .
C38 C 0.4146(3) 0.3278(3) 0.54043(17) 0.0484(7) Uani 1 1 d . . .
H38 H 0.4285 0.3329 0.4890 0.058 Uiso 1 1 calc R . .
O5 O 0.9422(3) 0.85884(18) 0.35992(16) 0.0684(7) Uani 1 1 d . . .
C39 C 0.3373(3) 0.2548(3) 0.58051(19) 0.0496(8) Uani 1 1 d . . .
H39 H 0.2979 0.2116 0.5562 0.060 Uiso 1 1 calc R . .
C43 C 0.2650(4) 0.7863(3) 0.3739(3) 0.0653(10) Uani 1 1 d . . .
C31 C 1.1648(3) 0.5839(3) 0.89953(19) 0.0549(8) Uani 1 1 d . . .
H31 H 1.2390 0.6092 0.9007 0.066 Uiso 1 1 calc R . .
O3 O 0.9518(3) 1.0347(2) 0.39198(17) 0.0859(9) Uani 1 1 d . . .
C24 C 0.7597(3) 0.1338(2) 0.8980(2) 0.0571(9) Uani 1 1 d . . .
H24 H 0.7923 0.0736 0.8708 0.069 Uiso 1 1 calc R . .
C20 C 0.3127(3) 0.8082(3) 0.7792(2) 0.0504(7) Uani 1 1 d . . .
H20 H 0.2357 0.7941 0.7748 0.060 Uiso 1 1 calc R . .
Cl2 Cl 0.69470(12) 0.81814(7) 0.06492(5) 0.0724(3) Uani 1 1 d DU . .
C26 C 0.6301(3) 0.2154(3) 1.0050(2) 0.0633(10) Uani 1 1 d . . .
H26 H 0.5750 0.2107 1.0513 0.076 Uiso 1 1 calc R . .
O2 O 0.8836(4) 0.9973(4) 0.2895(3) 0.1302(16) Uani 1 1 d . . .
C42 C 0.3445(4) 0.8393(4) 0.3097(3) 0.0921(15) Uani 1 1 d . . .
H42A H 0.3723 0.7899 0.2701 0.138 Uiso 1 1 calc R . .
H42B H 0.4134 0.8634 0.3237 0.138 Uiso 1 1 calc R . .
H42C H 0.2998 0.8992 0.2932 0.138 Uiso 1 1 calc R . .
C44 C 0.2140(7) 0.8515(5) 0.4424(3) 0.111(2) Uani 1 1 d . . .
H44A H 0.1482 0.8995 0.4348 0.167 Uiso 1 1 calc R . .
H44B H 0.2769 0.8915 0.4517 0.167 Uiso 1 1 calc R . .
H44C H 0.1844 0.8048 0.4843 0.167 Uiso 1 1 calc R . .
C48 C 0.9843(5) 1.0368(5) 0.0634(3) 0.1064(18) Uani 1 1 d . A -1
H48A H 0.9235 1.0828 0.0479 0.160 Uiso 1 1 calc R A -1
H48B H 1.0586 1.0724 0.0546 0.160 Uiso 1 1 calc R A -1
H48C H 0.9563 1.0195 0.1155 0.160 Uiso 1 1 calc R A -1
C49 C 1.0083(7) 0.9307(6) 0.0177(5) 0.0616(18) Uani 0.50 1 d P A -1
O12 O 1.0348(6) 0.8448(4) 0.0411(4) 0.0772(16) Uani 0.50 1 d P A -1
C45 C 0.392(2) 0.9573(15) 0.5870(10) 0.172(7) Uani 0.50 1 d PU B -1
H45A H 0.3403 0.9371 0.5572 0.258 Uiso 0.50 1 calc PR B -1
H45B H 0.3595 1.0231 0.6108 0.258 Uiso 0.50 1 calc PR B -1
H45C H 0.3964 0.9027 0.6241 0.258 Uiso 0.50 1 calc PR B -1
O11 O 0.5827(17) 0.9221(11) 0.5726(7) 0.220(7) Uani 0.50 1 d PU B -1
C46 C 0.5272(16) 0.9726(9) 0.5347(8) 0.107(4) Uani 0.50 1 d PU B -1
C47 C 0.5642(16) 1.0292(14) 0.4596(10) 0.118(5) Uani 0.50 1 d PU B -1
H47A H 0.5458 1.1045 0.4654 0.177 Uiso 0.50 1 calc PR B -1
H47B H 0.5201 1.0035 0.4270 0.177 Uiso 0.50 1 calc PR B -1
H47C H 0.6501 1.0154 0.4388 0.177 Uiso 0.50 1 calc PR B -1
O6A O 0.5575(5) 0.8334(6) 0.1067(5) 0.129(3) Uani 0.618(8) 1 d PDU C 1
O7A O 0.7007(13) 0.8276(9) -0.0107(4) 0.164(4) Uani 0.618(8) 1 d PDU C 1
O8A O 0.7444(10) 0.9017(7) 0.0826(8) 0.149(5) Uani 0.618(8) 1 d PDU C 1
O9A O 0.7296(5) 0.7181(4) 0.0833(4) 0.088(2) Uani 0.618(8) 1 d PDU C 1
O6B O 0.8438(8) 0.7928(10) 0.0558(6) 0.109(4) Uani 0.382(8) 1 d PDU C 2
O8B O 0.696(2) 0.9178(8) 0.0668(11) 0.147(7) Uani 0.382(8) 1 d PDU C 2
O7B O 0.6843(8) 0.7641(9) 0.0033(5) 0.077(3) Uani 0.382(8) 1 d PDU C 2
O9B O 0.6570(13) 0.7642(9) 0.1292(5) 0.105(5) Uani 0.382(8) 1 d PDU C 2

loop_
_atom_site_aniso_label
_atom_site_aniso_U_11
_atom_site_aniso_U_22
_atom_site_aniso_U_33
_atom_site_aniso_U_23
_atom_site_aniso_U_13
_atom_site_aniso_U_12
Cu2 0.02235(13) 0.02238(13) 0.02175(13) 0.00000(9) -0.00271(10) -0.00252(10)
Cu1 0.02063(13) 0.01910(12) 0.02390(13) -0.00132(9) -0.00425(10) -0.00223(9)
S1 0.0238(3) 0.0315(3) 0.0224(2) -0.0045(2) -0.0025(2) -0.0044(2)
Cl1 0.0539(4) 0.0254(3) 0.0593(4) -0.0042(3) -0.0157(3) -0.0057(3)
N9 0.0253(9) 0.0261(9) 0.0285(9) -0.0023(7) -0.0080(7) -0.0061(7)
O1 0.0203(7) 0.0224(7) 0.0260(7) 0.0024(6) -0.0003(6) -0.0013(6)
N1 0.0307(10) 0.0196(8) 0.0242(9) -0.0018(7) -0.0046(7) -0.0010(7)
N8 0.0245(9) 0.0236(9) 0.0242(9) -0.0016(7) -0.0059(7) -0.0059(7)
N6 0.0271(9) 0.0282(9) 0.0247(9) -0.0034(7) -0.0062(7) -0.0014(7)
N2 0.0239(9) 0.0193(8) 0.0230(8) -0.0025(6) -0.0039(7) -0.0002(7)
C6 0.0264(10) 0.0230(10) 0.0202(9) -0.0022(8) -0.0040(8) 0.0004(8)
N5 0.0242(9) 0.0259(9) 0.0334(10) -0.0028(8) -0.0059(8) 0.0004(7)
C9 0.0321(11) 0.0244(10) 0.0223(10) -0.0064(8) -0.0030(9) 0.0004(9)
C2 0.0225(10) 0.0223(10) 0.0257(10) 0.0001(8) -0.0063(8) -0.0014(8)
C34 0.0196(10) 0.0274(11) 0.0249(10) -0.0007(8) -0.0028(8) -0.0004(8)
C5 0.0244(10) 0.0331(12) 0.0212(10) -0.0016(8) -0.0014(8) 0.0019(9)
N3 0.0299(10) 0.0291(10) 0.0244(9) -0.0028(7) -0.0079(7) -0.0012(8)
C1 0.0207(9) 0.0237(10) 0.0196(9) -0.0001(7) -0.0040(7) -0.0025(8)
N7 0.0342(11) 0.0477(13) 0.0255(10) 0.0054(9) -0.0078(8) -0.0195(10)
C4 0.0228(10) 0.0357(12) 0.0281(11) 0.0030(9) -0.0025(9) -0.0048(9)
C11 0.0274(11) 0.0281(11) 0.0236(10) 0.0022(8) -0.0074(8) -0.0008(9)
N4 0.0316(10) 0.0294(10) 0.0308(10) 0.0061(8) -0.0052(8) -0.0024(8)
C16 0.0271(11) 0.0239(10) 0.0322(11) -0.0079(9) -0.0038(9) 0.0006(8)
C35 0.0244(10) 0.0283(11) 0.0281(11) -0.0011(8) -0.0050(8) -0.0055(9)
C3 0.0243(11) 0.0266(11) 0.0326(12) 0.0032(9) -0.0070(9) -0.0060(9)
C10 0.0324(12) 0.0228(10) 0.0274(11) 0.0039(8) -0.0062(9) -0.0024(9)
C8 0.0260(11) 0.0223(10) 0.0317(11) -0.0045(8) -0.0091(9) -0.0028(8)
C36 0.0238(10) 0.0329(12) 0.0312(11) -0.0071(9) -0.0084(9) 0.0007(9)
C29 0.0287(11) 0.0354(12) 0.0227(10) 0.0016(9) -0.0088(9) 0.0004(9)
C41 0.0292(12) 0.0355(13) 0.0378(13) -0.0057(10) -0.0080(10) -0.0055(10)
C17 0.0271(11) 0.0266(11) 0.0290(11) -0.0031(8) -0.0026(9) 0.0019(9)
C15 0.0321(12) 0.0329(12) 0.0313(12) -0.0068(9) -0.0101(10) -0.0006(10)
C28 0.0320(12) 0.0313(12) 0.0327(12) -0.0013(9) -0.0085(10) 0.0083(10)
C14 0.0410(14) 0.0506(16) 0.0294(12) -0.0139(11) -0.0105(11) 0.0056(12)
C37 0.0357(13) 0.0457(15) 0.0321(13) -0.0055(11) -0.0100(10) -0.0020(11)
C18 0.0356(13) 0.0316(13) 0.0465(15) -0.0098(11) -0.0035(11) 0.0065(10)
C27 0.0379(14) 0.0457(15) 0.0349(13) 0.0130(11) -0.0031(11) -0.0030(12)
C33 0.0437(14) 0.0322(12) 0.0298(12) -0.0058(9) -0.0102(10) -0.0018(11)
C12 0.0408(14) 0.0428(14) 0.0293(12) 0.0055(10) -0.0018(10) -0.0067(12)
C23 0.0425(14) 0.0287(12) 0.0400(14) 0.0066(10) -0.0071(11) -0.0060(11)
C7 0.0267(12) 0.0454(16) 0.0517(16) 0.0055(13) 0.0048(11) -0.0053(11)
O4 0.0801(19) 0.0518(15) 0.105(2) -0.0218(15) 0.0146(16) -0.0296(14)
C21 0.0293(12) 0.0362(13) 0.0508(16) -0.0067(11) -0.0109(11) -0.0002(10)
C22 0.0545(16) 0.0213(11) 0.0373(13) -0.0028(9) -0.0035(12) -0.0078(11)
O10 0.0649(17) 0.0439(14) 0.146(3) -0.0009(16) -0.0357(18) -0.0108(12)
C30 0.0266(12) 0.067(2) 0.0403(15) -0.0030(13) -0.0110(11) -0.0031(12)
C32 0.0604(19) 0.0477(17) 0.0433(16) -0.0072(13) -0.0219(14) -0.0169(14)
C19 0.0316(14) 0.0449(16) 0.068(2) -0.0108(14) -0.0083(13) 0.0154(12)
C25 0.079(3) 0.0450(19) 0.085(3) 0.0338(19) 0.007(2) -0.0101(18)
C13 0.0499(17) 0.0608(19) 0.0237(12) -0.0034(12) 0.0006(11) -0.0029(14)
C40 0.0340(14) 0.0406(15) 0.0586(18) -0.0126(13) -0.0111(12) -0.0088(11)
C38 0.0477(17) 0.065(2) 0.0383(15) -0.0166(14) -0.0193(13) 0.0004(15)
O5 0.0874(19) 0.0308(11) 0.0800(17) 0.0031(11) -0.0044(14) -0.0196(12)
C39 0.0417(16) 0.0492(17) 0.066(2) -0.0267(15) -0.0253(14) 0.0024(13)
C43 0.058(2) 0.0423(18) 0.110(3) 0.0087(19) -0.049(2) -0.0075(15)
C31 0.0409(16) 0.076(2) 0.0549(19) -0.0051(16) -0.0189(14) -0.0218(16)
O3 0.118(3) 0.0551(16) 0.0784(19) -0.0291(14) -0.0069(18) -0.0158(16)
C24 0.066(2) 0.0296(14) 0.067(2) 0.0107(13) -0.0013(17) -0.0067(14)
C20 0.0264(13) 0.0548(18) 0.070(2) -0.0114(15) -0.0138(13) 0.0059(12)
Cl2 0.1255(9) 0.0334(4) 0.0581(5) -0.0021(3) -0.0191(5) -0.0183(5)
C26 0.062(2) 0.055(2) 0.057(2) 0.0265(16) 0.0096(16) -0.0050(16)
O2 0.136(4) 0.124(3) 0.164(4) 0.025(3) -0.105(3) -0.006(3)
C42 0.068(3) 0.073(3) 0.139(5) 0.026(3) -0.037(3) -0.009(2)
C44 0.154(6) 0.099(4) 0.102(4) -0.013(3) -0.064(4) -0.025(4)
C48 0.089(4) 0.116(5) 0.101(4) 0.003(3) -0.011(3) 0.020(3)
C49 0.047(4) 0.050(4) 0.082(5) 0.012(3) -0.010(3) 0.000(3)
O12 0.094(4) 0.051(3) 0.101(4) 0.010(3) -0.053(4) -0.002(3)
C45 0.271(12) 0.104(11) 0.135(14) -0.010(11) -0.013(13) -0.097(11)
O11 0.351(15) 0.206(12) 0.145(8) -0.061(8) -0.170(10) 0.121(12)
C46 0.157(11) 0.064(6) 0.126(8) -0.039(5) -0.081(8) 0.015(7)
C47 0.132(13) 0.096(10) 0.139(11) -0.012(8) -0.060(10) 0.010(10)
O6A 0.069(3) 0.134(6) 0.175(7) -0.080(5) -0.008(4) 0.014(3)
O7A 0.277(12) 0.139(8) 0.081(4) 0.018(5) -0.059(5) -0.017(8)
O8A 0.149(8) 0.092(6) 0.183(10) -0.064(7) 0.030(6) -0.077(6)
O9A 0.076(3) 0.045(2) 0.140(6) 0.014(3) -0.024(3) -0.001(2)
O6B 0.084(5) 0.143(9) 0.114(8) 0.001(6) -0.054(5) 0.006(6)
O8B 0.264(19) 0.028(4) 0.107(9) -0.007(4) 0.014(11) 0.044(7)
O7B 0.068(5) 0.105(7) 0.058(5) -0.035(5) -0.009(4) -0.017(5)
O9B 0.162(11) 0.103(8) 0.058(4) 0.022(5) -0.026(5) -0.080(9)

loop_
_atom_type_symbol
_atom_type_description
_atom_type_scat_dispersion_real
_atom_type_scat_dispersion_imag
_atom_type_scat_source
C C 0.0033 0.0016 'International Tables Vol C Tables 4.2.6.8 and 6.1.1.4'
H H 0.0000 0.0000 'International Tables Vol C Tables 4.2.6.8 and 6.1.1.4'
Cl Cl 0.1484 0.1585 'International Tables Vol C Tables 4.2.6.8 and 6.1.1.4'
Cu Cu 0.3201 1.2651 'International Tables Vol C Tables 4.2.6.8 and 6.1.1.4'
N N 0.0061 0.0033 'International Tables Vol C Tables 4.2.6.8 and 6.1.1.4'
O O 0.0106 0.0060 'International Tables Vol C Tables 4.2.6.8 and 6.1.1.4'
S S 0.1246 0.1234 'International Tables Vol C Tables 4.2.6.8 and 6.1.1.4'

loop_
_geom_angle_atom_site_label_1
_geom_angle_atom_site_label_2
_geom_angle_atom_site_label_3
_geom_angle
O1 Cu2 S1 85.91(5)
O1 Cu2 N1 90.07(7)
O1 Cu2 N3 97.06(8)
O1 Cu2 N4 153.06(8)
N1 Cu2 S1 171.50(6)
N1 Cu2 N3 82.83(8)
N3 Cu2 S1 105.08(6)
N4 Cu2 S1 98.45(7)
N4 Cu2 N1 81.83(8)
N4 Cu2 N3 107.27(9)
O1 Cu1 N8 91.60(7)
O1 Cu1 N6 87.77(7)
O1 Cu1 N2 91.55(7)
O1 Cu1 N5 161.72(7)
N8 Cu1 N6 115.38(8)
N8 Cu1 N2 164.40(7)
N8 Cu1 N5 92.06(8)
N2 Cu1 N6 80.01(8)
N5 Cu1 N6 106.73(8)
N5 Cu1 N2 80.40(8)
C34 S1 Cu2 87.80(8)
O5 Cl1 O4 109.35(17)
O3 Cl1 O4 106.82(19)
O3 Cl1 O5 112.16(19)
O2 Cl1 O4 106.9(3)
O2 Cl1 O5 109.7(2)
O2 Cl1 O3 111.7(3)
C35 N9 N8 117.48(19)
Cu2 O1 Cu1 118.16(8)
C1 O1 Cu2 117.86(13)
C1 O1 Cu1 122.29(13)
C9 N1 Cu2 113.83(14)
C28 N1 Cu2 106.49(14)
C28 N1 C9 110.86(18)
C22 N1 Cu2 106.13(15)
C22 N1 C9 108.76(18)
C22 N1 C28 110.7(2)
N9 N8 Cu1 135.83(14)
C34 N8 Cu1 112.33(15)
C34 N8 N9 111.48(18)
C11 N6 Cu1 109.63(15)
C11 N6 C15 118.0(2)
C15 N6 Cu1 129.86(17)
C16 N2 Cu1 105.16(13)
C16 N2 C10 109.84(18)
C16 N2 C8 108.75(17)
C10 N2 Cu1 108.09(14)
C10 N2 C8 111.60(18)
C8 N2 Cu1 113.18(13)
C5 C6 C9 123.1(2)
C5 C6 C1 119.1(2)
C1 C6 C9 117.79(19)
C17 N5 Cu1 113.90(15)
C21 N5 Cu1 127.30(17)
C21 N5 C17 118.8(2)
N1 C9 H9A 109.1
N1 C9 H9B 109.1
C6 C9 N1 112.48(17)
C6 C9 H9A 109.1
C6 C9 H9B 109.1
H9A C9 H9B 107.8
C1 C2 C8 118.35(19)
C3 C2 C1 119.1(2)
C3 C2 C8 122.4(2)
N8 C34 S1 117.06(16)
N7 C34 S1 120.06(17)
N7 C34 N8 122.9(2)
C6 C5 H5 119.3
C4 C5 C6 121.4(2)
C4 C5 H5 119.3
C29 N3 Cu2 109.97(15)
C29 N3 C33 119.1(2)
C33 N3 Cu2 128.76(17)
O1 C1 C6 119.26(19)
O1 C1 C2 120.35(19)
C6 C1 C2 120.38(19)
C34 N7 H7A 120.0
C34 N7 H7B 120.0
H7A N7 H7B 120.0
C5 C4 C3 118.5(2)
C5 C4 C7 120.7(2)
C3 C4 C7 120.8(2)
N6 C11 C10 116.13(19)
N6 C11 C12 122.8(2)
C12 C11 C10 121.1(2)
C27 N4 Cu2 126.78(19)
C23 N4 Cu2 114.22(16)
C23 N4 C27 118.8(2)
N2 C16 H16A 109.8
N2 C16 H16B 109.8
N2 C16 C17 109.19(18)
H16A C16 H16B 108.3
C17 C16 H16A 109.8
C17 C16 H16B 109.8
N9 C35 H35 119.7
N9 C35 C36 120.6(2)
C36 C35 H35 119.7
C2 C3 C4 121.3(2)
C2 C3 H3 119.3
C4 C3 H3 119.3
N2 C10 C11 112.26(18)
N2 C10 H10A 109.2
N2 C10 H10B 109.2
C11 C10 H10A 109.2
C11 C10 H10B 109.2
H10A C10 H10B 107.9
N2 C8 C2 113.72(18)
N2 C8 H8A 108.8
N2 C8 H8B 108.8
C2 C8 H8A 108.8
C2 C8 H8B 108.8
H8A C8 H8B 107.7
C41 C36 C35 121.5(2)
C37 C36 C35 119.2(2)
C37 C36 C41 119.2(2)
N3 C29 C28 116.3(2)
N3 C29 C30 121.4(2)
C30 C29 C28 122.2(2)
C36 C41 H41 120.0
C40 C41 C36 120.0(3)
C40 C41 H41 120.0
N5 C17 C16 114.7(2)
N5 C17 C18 122.0(2)
C18 C17 C16 123.3(2)
N6 C15 H15 118.9
N6 C15 C14 122.3(2)
C14 C15 H15 118.9
N1 C28 C29 112.66(19)
N1 C28 H28A 109.1
N1 C28 H28B 109.1
C29 C28 H28A 109.1
C29 C28 H28B 109.1
H28A C28 H28B 107.8
C15 C14 H14 120.3
C13 C14 C15 119.3(2)
C13 C14 H14 120.3
C36 C37 H37 119.9
C38 C37 C36 120.3(3)
C38 C37 H37 119.9
C17 C18 H18 120.7
C19 C18 C17 118.6(3)
C19 C18 H18 120.7
N4 C27 H27 118.7
N4 C27 C26 122.6(3)
C26 C27 H27 118.7
N3 C33 H33 119.0
N3 C33 C32 121.9(3)
C32 C33 H33 119.0
C11 C12 H12 120.8
C11 C12 C13 118.5(3)
C13 C12 H12 120.8
N4 C23 C22 116.5(2)
N4 C23 C24 121.5(3)
C24 C23 C22 121.9(3)
C4 C7 H7C 109.5
C4 C7 H7D 109.5
C4 C7 H7E 109.5
H7C C7 H7D 109.5
H7C C7 H7E 109.5
H7D C7 H7E 109.5
N5 C21 H21 118.9
N5 C21 C20 122.2(3)
C20 C21 H21 118.9
N1 C22 C23 111.1(2)
N1 C22 H22A 109.4
N1 C22 H22B 109.4
C23 C22 H22A 109.4
C23 C22 H22B 109.4
H22A C22 H22B 108.0
C29 C30 H30 120.5
C31 C30 C29 118.9(3)
C31 C30 H30 120.5
C33 C32 H32 120.6
C31 C32 C33 118.9(3)
C31 C32 H32 120.6
C18 C19 H19 120.2
C20 C19 C18 119.6(3)
C20 C19 H19 120.2
C24 C25 H25 120.4
C24 C25 C26 119.2(3)
C26 C25 H25 120.4
C14 C13 C12 119.1(2)
C14 C13 H13 120.5
C12 C13 H13 120.5
C41 C40 H40 119.8
C41 C40 C39 120.4(3)
C39 C40 H40 119.8
C37 C38 H38 120.0
C39 C38 C37 120.0(3)
C39 C38 H38 120.0
C40 C39 H39 120.0
C38 C39 C40 120.1(3)
C38 C39 H39 120.0
O10 C43 C42 121.2(5)
O10 C43 C44 121.6(5)
C42 C43 C44 117.1(4)
C30 C31 C32 119.7(3)
C30 C31 H31 120.2
C32 C31 H31 120.2
C23 C24 H24 120.5
C25 C24 C23 119.0(3)
C25 C24 H24 120.5
C21 C20 H20 120.6
C19 C20 C21 118.8(3)
C19 C20 H20 120.6
O6A Cl2 O6B 156.7(5)
O7A Cl2 O6A 106.8(7)
O7A Cl2 O6B 96.4(7)
O7A Cl2 O7B 35.5(5)
O8A Cl2 O6A 104.6(6)
O8A Cl2 O7A 107.4(8)
O8A Cl2 O9A 121.5(7)
O8A Cl2 O6B 68.9(7)
O8A Cl2 O7B 141.2(7)
O8A Cl2 O9B 104.5(7)
O9A Cl2 O6A 104.8(4)
O9A Cl2 O7A 110.7(5)
O9A Cl2 O6B 64.2(5)
O9A Cl2 O7B 79.7(6)
O8B Cl2 O6A 86.0(10)
O8B Cl2 O7A 89.1(10)
O8B Cl2 O8A 31.6(12)
O8B Cl2 O9A 152.7(10)
O8B Cl2 O6B 96.1(11)
O8B Cl2 O7B 123.8(10)
O8B Cl2 O9B 118.0(10)
O7B Cl2 O6A 99.6(5)
O7B Cl2 O6B 98.5(5)
O9B Cl2 O6A 62.2(7)
O9B Cl2 O7A 148.1(6)
O9B Cl2 O9A 51.5(6)
O9B Cl2 O6B 96.9(7)
O9B Cl2 O7B 113.5(6)
C27 C26 C25 118.9(3)
C27 C26 H26 120.5
C25 C26 H26 120.5
C43 C42 H42A 109.5
C43 C42 H42B 109.5
C43 C42 H42C 109.5
H42A C42 H42B 109.5
H42A C42 H42C 109.5
H42B C42 H42C 109.5
C43 C44 H44A 109.5
C43 C44 H44B 109.5
C43 C44 H44C 109.5
H44A C44 H44B 109.5
H44A C44 H44C 109.5
H44B C44 H44C 109.5
O12 C49 C48 124.9(8)
O11 C46 C45 97.4(16)
O11 C46 C47 134(2)
C47 C46 C45 129.0(18)

loop_
_geom_bond_atom_site_label_1
_geom_bond_atom_site_label_2
_geom_bond_distance
Cu2 S1 2.3700(11)
Cu2 O1 1.9521(16)
Cu2 N1 2.081(2)
Cu2 N3 2.153(2)
Cu2 N4 1.996(2)
Cu1 O1 1.9850(16)
Cu1 N8 2.0292(19)
Cu1 N6 2.260(2)
Cu1 N2 2.0709(19)
Cu1 N5 2.039(2)
S1 C34 1.740(2)
Cl1 O4 1.439(3)
Cl1 O5 1.411(2)
Cl1 O3 1.404(3)
Cl1 O2 1.394(4)
N9 N8 1.390(3)
N9 C35 1.267(3)
O1 C1 1.358(3)
N1 C9 1.498(3)
N1 C28 1.487(3)
N1 C22 1.478(3)
N8 C34 1.328(3)
N6 C11 1.340(3)
N6 C15 1.344(3)
N2 C16 1.481(3)
N2 C10 1.488(3)
N2 C8 1.498(3)
C6 C9 1.493(3)
C6 C5 1.394(3)
C6 C1 1.395(3)
N5 C17 1.345(3)
N5 C21 1.341(3)
C9 H9A 0.9700
C9 H9B 0.9700
C2 C1 1.395(3)
C2 C3 1.392(3)
C2 C8 1.500(3)
C34 N7 1.325(3)
C5 H5 0.9300
C5 C4 1.387(3)
N3 C29 1.337(3)
N3 C33 1.340(3)
N7 H7A 0.8600
N7 H7B 0.8600
C4 C3 1.393(3)
C4 C7 1.510(3)
C11 C10 1.502(3)
C11 C12 1.382(3)
N4 C27 1.346(3)
N4 C23 1.335(3)
C16 H16A 0.9700
C16 H16B 0.9700
C16 C17 1.503(3)
C35 H35 0.9300
C35 C36 1.465(3)
C3 H3 0.9300
C10 H10A 0.9700
C10 H10B 0.9700
C8 H8A 0.9700
C8 H8B 0.9700
C36 C41 1.394(4)
C36 C37 1.392(4)
C29 C28 1.499(4)
C29 C30 1.391(4)
C41 H41 0.9300
C41 C40 1.382(4)
C17 C18 1.385(3)
C15 H15 0.9300
C15 C14 1.381(4)
C28 H28A 0.9700
C28 H28B 0.9700
C14 H14 0.9300
C14 C13 1.370(4)
C37 H37 0.9300
C37 C38 1.388(4)
C18 H18 0.9300
C18 C19 1.383(4)
C27 H27 0.9300
C27 C26 1.362(4)
C33 H33 0.9300
C33 C32 1.380(4)
C12 H12 0.9300
C12 C13 1.388(4)
C23 C22 1.501(4)
C23 C24 1.391(4)
C7 H7C 0.9600
C7 H7D 0.9600
C7 H7E 0.9600
C21 H21 0.9300
C21 C20 1.383(4)
C22 H22A 0.9700
C22 H22B 0.9700
O10 C43 1.204(4)
C30 H30 0.9300
C30 C31 1.367(5)
C32 H32 0.9300
C32 C31 1.371(5)
C19 H19 0.9300
C19 C20 1.375(5)
C25 H25 0.9300
C25 C24 1.375(5)
C25 C26 1.381(6)
C13 H13 0.9300
C40 H40 0.9300
C40 C39 1.382(5)
C38 H38 0.9300
C38 C39 1.378(5)
C39 H39 0.9300
C43 C42 1.471(7)
C43 C44 1.510(7)
C31 H31 0.9300
C24 H24 0.9300
C20 H20 0.9300
Cl2 O6A 1.557(6)
Cl2 O7A 1.392(8)
Cl2 O8A 1.322(7)
Cl2 O9A 1.347(5)
Cl2 O6B 1.667(9)
Cl2 O8B 1.258(11)
Cl2 O7B 1.395(7)
Cl2 O9B 1.337(7)
C26 H26 0.9300
C42 H42A 0.9600
C42 H42B 0.9600
C42 H42C 0.9600
C44 H44A 0.9600
C44 H44B 0.9600
C44 H44C 0.9600
C48 H48A 0.9600
C48 H48B 0.9600
C48 H48C 0.9600
C48 C49 1.586(10)
C49 O12 1.193(8)
C45 H45A 0.9600
C45 H45B 0.9600
C45 H45C 0.9600
C45 C46 1.61(3)
O11 C46 1.193(16)
C46 C47 1.515(19)
C47 H47A 0.9600
C47 H47B 0.9600
C47 H47C 0.9600

loop_
_geom_hbond_atom_site_label_D
_geom_hbond_atom_site_label_H
_geom_hbond_atom_site_label_A
_geom_hbond_distance_DH
_geom_hbond_distance_HA
_geom_hbond_distance_DA
_geom_hbond_angle_DHA
_geom_hbond_site_symmetry_A
N7 H7A O9B 0.86 2.33 3.070(9) 145.1 2_666
N7 H7B S1 0.86 2.52 3.358(2) 166.6 2_667
